data_4313791
loop_
_publ_author_name
'Kwasi Mitchell'
'Fu Qiang Huang'
'Adam D. McFarland'
'Christy L. Haynes'
'Rebecca C. Somers'
'Richard P. Van Duyne'
'James A. Ibers'

_publ_section_title
;
 The CsLnMSe3 Semiconductors (Ln = Rare-Earth Element, Y; M = Zn, Cd, Hg)
;
_journal_name_full 'Inorganic Chemistry'
_journal_page_first 4109
_journal_page_last 4116
_journal_paper_doi 10.1021/ic020733f
_journal_volume 42
_journal_year 2003
_chemical_formula_sum 'Cd Cs Se3 Sm'
_chemical_formula_weight 632.54
_chemical_name_systematic
;
  ?
;
_space_group_IT_number 63
_symmetry_cell_setting orthorhombic
_symmetry_space_group_name_Hall '-C 2c 2'
_symmetry_space_group_name_H-M 'C m c m'
_atom_sites_solution_hydrogens geom
_atom_sites_solution_primary direct
_atom_sites_solution_secondary difmap
_audit_creation_method SHELXL-97
_cell_angle_alpha 90.00
_cell_angle_beta 90.00
_cell_angle_gamma 90.00
_cell_formula_units_Z 4
_cell_length_a 4.2995(4)
_cell_length_b 15.7793(15)
_cell_length_c 11.2010(10)
_cell_measurement_temperature 153(2)
_cell_volume 759.91(12)
_computing_cell_refinement 'SMART version 5.054 (Bruker, 2000)'
_computing_data_collection 'SMART version 5.054 (Bruker, 2000)'
_computing_data_reduction 'SAINT-Plus version 6.22 (Bruker, 2000)'
_computing_molecular_graphics 'SHELXTL-97 (Sheldrick, 1997)'
_computing_publication_material 'SHELXTL-97 (Sheldrick, 1997)'
_computing_structure_refinement 'SHELXL-97 (Sheldrick, 1997)'
_computing_structure_solution 'SHELXS-97 (Sheldrick, 1990)'
_diffrn_ambient_temperature 153(2)
_diffrn_measured_fraction_theta_full 0.919
_diffrn_measured_fraction_theta_max 0.919
_diffrn_measurement_device_type 'Bruker Smart 1000 CCD'
_diffrn_measurement_method \w
_diffrn_radiation_monochromator graphite
_diffrn_radiation_source 'fine-focus sealed tube'
_diffrn_radiation_type MoK\a
_diffrn_radiation_wavelength 0.71073
_diffrn_reflns_av_R_equivalents 0.0332
_diffrn_reflns_av_sigmaI/netI 0.0191
_diffrn_reflns_limit_h_max 5
_diffrn_reflns_limit_h_min -5
_diffrn_reflns_limit_k_max 20
_diffrn_reflns_limit_k_min -20
_diffrn_reflns_limit_l_max 14
_diffrn_reflns_limit_l_min -14
_diffrn_reflns_number 4335
_diffrn_reflns_theta_full 28.87
_diffrn_reflns_theta_max 28.87
_diffrn_reflns_theta_min 2.58
_diffrn_standards_decay_% <2
_diffrn_standards_interval_count none
_diffrn_standards_interval_time none
_diffrn_standards_number none
_exptl_absorpt_coefficient_mu 29.419
_exptl_absorpt_correction_T_max 0.44222
_exptl_absorpt_correction_T_min 0.11197
_exptl_absorpt_correction_type numerical
_exptl_absorpt_process_details 'faces indexed'
_exptl_crystal_colour yellow
_exptl_crystal_density_diffrn 5.529
_exptl_crystal_density_method 'not measured'
_exptl_crystal_description needle
_exptl_crystal_F_000 1068
_exptl_crystal_size_max 0.320
_exptl_crystal_size_mid 0.032
_exptl_crystal_size_min 0.030
_refine_diff_density_max 1.954
_refine_diff_density_min -1.881
_refine_diff_density_rms 0.305
_refine_ls_extinction_coef 0.0033(2)
_refine_ls_extinction_expression Fc^*^=kFc[1+0.001xFc^2^\l^3^/sin(2\q)]^-1/4^
_refine_ls_extinction_method SHELXL
_refine_ls_goodness_of_fit_ref 1.068
_refine_ls_hydrogen_treatment mixed
_refine_ls_matrix_type full
_refine_ls_number_parameters 24
_refine_ls_number_reflns 542
_refine_ls_number_restraints 0
_refine_ls_restrained_S_all 1.068
_refine_ls_R_factor_all 0.0207
_refine_ls_R_factor_gt 0.0199
_refine_ls_shift/su_max 0.001
_refine_ls_shift/su_mean 0.000
_refine_ls_structure_factor_coef Fsqd
_refine_ls_weighting_details
; calc
  [1.00000+0.00000exp(0.00(sin\q/\l)^2^)]/
    [\s^2^(Fo^2^)+0.0000+0.0000*P+(0.0400P)^2^+0.0000sin\q/\l]
  where P = 1.00000Fo^2^ + 0.00000Fc^2^
;
_refine_ls_weighting_scheme calc
_refine_ls_wR_factor_gt 0.0532
_refine_ls_wR_factor_ref 0.0536
_reflns_number_gt 521
_reflns_number_total 542
_reflns_threshold_expression >2sigma(I)
_cod_data_source_file ic020733f_04.cif
_cod_data_source_block CsSmCdSe3
_cod_database_code 4313791

loop_
_symmetry_equiv_pos_as_xyz
'x, y, z'
'-x, -y, z+1/2'
'-x, y, -z+1/2'
'x, -y, -z'
'x+1/2, y+1/2, z'
'-x+1/2, -y+1/2, z+1/2'
'-x+1/2, y+1/2, -z+1/2'
'x+1/2, -y+1/2, -z'
'-x, -y, -z'
'x, y, -z-1/2'
'x, -y, z-1/2'
'-x, y, z'
'-x+1/2, -y+1/2, -z'
'x+1/2, y+1/2, -z-1/2'
'x+1/2, -y+1/2, z-1/2'
'-x+1/2, y+1/2, z'

loop_
_atom_site_label
_atom_site_type_symbol
_atom_site_fract_x
_atom_site_fract_y
_atom_site_fract_z
_atom_site_U_iso_or_equiv
_atom_site_adp_type
_atom_site_occupancy
_atom_site_symmetry_multiplicity
_atom_site_calc_flag
_atom_site_refinement_flags
_atom_site_disorder_assembly
_atom_site_disorder_group
Sm1 Sm 0.0000 0.0000 0.0000 0.00897(15) Uani 1 4 d S . .
Cs1 Cs 0.0000 0.74249(3) 0.2500 0.01633(17) Uani 1 4 d S . .
Cd1 Cd 0.0000 0.45927(3) 0.2500 0.01046(16) Uani 1 4 d S . .
Se1 Se 0.0000 0.37827(3) 0.04880(4) 0.00989(17) Uani 1 2 d S . .
Se2 Se 0.0000 0.06034(4) 0.2500 0.00887(18) Uani 1 4 d S . .

loop_
_atom_site_aniso_label
_atom_site_aniso_U_11
_atom_site_aniso_U_22
_atom_site_aniso_U_33
_atom_site_aniso_U_23
_atom_site_aniso_U_13
_atom_site_aniso_U_12
Sm1 0.0078(2) 0.0119(2) 0.0073(2) 0.00009(11) 0.000 0.000
Cs1 0.0138(3) 0.0122(3) 0.0229(3) 0.000 0.000 0.000
Cd1 0.0093(3) 0.0137(3) 0.0084(3) 0.000 0.000 0.000
Se1 0.0096(3) 0.0107(3) 0.0094(3) -0.00074(17) 0.000 0.000
Se2 0.0083(3) 0.0113(4) 0.0070(3) 0.000 0.000 0.000

loop_
_atom_type_symbol
_atom_type_description
_atom_type_scat_dispersion_real
_atom_type_scat_dispersion_imag
_atom_type_scat_source
Se Se -0.0929 2.2259 'International Tables Vol C Tables 4.2.6.8 and 6.1.1.4'
Cd Cd -0.8075 1.2024 'International Tables Vol C Tables 4.2.6.8 and 6.1.1.4'
Cs Cs -0.3680 2.1192 'International Tables Vol C Tables 4.2.6.8 and 6.1.1.4'
Sm Sm -0.1638 3.4418 'International Tables Vol C Tables 4.2.6.8 and 6.1.1.4'

loop_
_geom_angle_atom_site_label_1
_geom_angle_atom_site_label_2
_geom_angle_atom_site_label_3
_geom_angle
_geom_angle_site_symmetry_1
_geom_angle_site_symmetry_3
_geom_angle_publ_flag
Se1 Sm1 Se1 180.00(2) 13 5_445 ?
Se1 Sm1 Se1 94.216(15) 13 13_455 ?
Se1 Sm1 Se1 85.784(15) 5_445 13_455 ?
Se1 Sm1 Se1 85.784(15) 13 5_545 ?
Se1 Sm1 Se1 94.216(15) 5_445 5_545 ?
Se1 Sm1 Se1 180.00(2) 13_455 5_545 ?
Se1 Sm1 Se2 91.970(13) 13 9 ?
Se1 Sm1 Se2 88.030(13) 5_445 9 ?
Se1 Sm1 Se2 91.970(13) 13_455 9 ?
Se1 Sm1 Se2 88.030(13) 5_545 9 ?
Se1 Sm1 Se2 88.030(13) 13 . ?
Se1 Sm1 Se2 91.970(13) 5_445 . ?
Se1 Sm1 Se2 88.030(13) 13_455 . ?
Se1 Sm1 Se2 91.970(13) 5_545 . ?
Se2 Sm1 Se2 180.0 9 . ?
Se1 Sm1 Cd1 79.845(11) 13 5_545 ?
Se1 Sm1 Cd1 100.155(11) 5_445 5_545 ?
Se1 Sm1 Cd1 134.551(10) 13_455 5_545 ?
Se1 Sm1 Cd1 45.449(10) 5_545 5_545 ?
Se2 Sm1 Cd1 132.936(9) 9 5_545 ?
Se2 Sm1 Cd1 47.064(9) . 5_545 ?
Se1 Sm1 Cd1 100.155(11) 13 13_455 ?
Se1 Sm1 Cd1 79.845(11) 5_445 13_455 ?
Se1 Sm1 Cd1 45.449(10) 13_455 13_455 ?
Se1 Sm1 Cd1 134.551(10) 5_545 13_455 ?
Se2 Sm1 Cd1 47.064(9) 9 13_455 ?
Se2 Sm1 Cd1 132.936(9) . 13_455 ?
Cd1 Sm1 Cd1 180.000(16) 5_545 13_455 ?
Se1 Sm1 Cd1 45.449(10) 13 13 ?
Se1 Sm1 Cd1 134.551(10) 5_445 13 ?
Se1 Sm1 Cd1 100.155(11) 13_455 13 ?
Se1 Sm1 Cd1 79.845(11) 5_545 13 ?
Se2 Sm1 Cd1 47.064(9) 9 13 ?
Se2 Sm1 Cd1 132.936(9) . 13 ?
Cd1 Sm1 Cd1 106.389(7) 5_545 13 ?
Cd1 Sm1 Cd1 73.611(7) 13_455 13 ?
Se1 Sm1 Cd1 134.551(10) 13 5_445 ?
Se1 Sm1 Cd1 45.449(10) 5_445 5_445 ?
Se1 Sm1 Cd1 79.845(11) 13_455 5_445 ?
Se1 Sm1 Cd1 100.155(11) 5_545 5_445 ?
Se2 Sm1 Cd1 132.936(9) 9 5_445 ?
Se2 Sm1 Cd1 47.064(9) . 5_445 ?
Cd1 Sm1 Cd1 73.611(7) 5_545 5_445 ?
Cd1 Sm1 Cd1 106.389(7) 13_455 5_445 ?
Cd1 Sm1 Cd1 180.000(16) 13 5_445 ?
Se1 Sm1 Cs1 49.855(8) 13 9_565 ?
Se1 Sm1 Cs1 130.145(8) 5_445 9_565 ?
Se1 Sm1 Cs1 49.855(8) 13_455 9_565 ?
Se1 Sm1 Cs1 130.145(8) 5_545 9_565 ?
Se2 Sm1 Cs1 74.207(14) 9 9_565 ?
Se2 Sm1 Cs1 105.793(14) . 9_565 ?
Cd1 Sm1 Cs1 126.179(8) 5_545 9_565 ?
Cd1 Sm1 Cs1 53.821(8) 13_455 9_565 ?
Cd1 Sm1 Cs1 53.821(8) 13 9_565 ?
Cd1 Sm1 Cs1 126.179(8) 5_445 9_565 ?
Se1 Sm1 Cs1 130.145(8) 13 1_545 ?
Se1 Sm1 Cs1 49.855(8) 5_445 1_545 ?
Se1 Sm1 Cs1 130.145(8) 13_455 1_545 ?
Se1 Sm1 Cs1 49.855(8) 5_545 1_545 ?
Se2 Sm1 Cs1 105.793(14) 9 1_545 ?
Se2 Sm1 Cs1 74.207(14) . 1_545 ?
Cd1 Sm1 Cs1 53.821(8) 5_545 1_545 ?
Cd1 Sm1 Cs1 126.179(8) 13_455 1_545 ?
Cd1 Sm1 Cs1 126.179(8) 13 1_545 ?
Cd1 Sm1 Cs1 53.821(8) 5_445 1_545 ?
Cs1 Sm1 Cs1 180.000(6) 9_565 1_545 ?
Se2 Cs1 Se2 73.591(18) 5_455 5 ?
Se2 Cs1 Se1 142.604(9) 5_455 14_556 ?
Se2 Cs1 Se1 96.502(9) 5 14_556 ?
Se2 Cs1 Se1 96.502(9) 5_455 14_456 ?
Se2 Cs1 Se1 142.604(9) 5 14_456 ?
Se1 Cs1 Se1 69.315(11) 14_556 14_456 ?
Se2 Cs1 Se1 142.604(9) 5_455 5 ?
Se2 Cs1 Se1 96.502(9) 5 5 ?
Se1 Cs1 Se1 73.190(15) 14_556 5 ?
Se1 Cs1 Se1 110.951(18) 14_456 5 ?
Se2 Cs1 Se1 96.502(9) 5_455 5_455 ?
Se2 Cs1 Se1 142.604(9) 5 5_455 ?
Se1 Cs1 Se1 110.951(18) 14_556 5_455 ?
Se1 Cs1 Se1 73.190(15) 14_456 5_455 ?
Se1 Cs1 Se1 69.315(11) 5 5_455 ?
Se2 Cs1 Se1 66.659(9) 5_455 9_565 ?
Se2 Cs1 Se1 66.659(9) 5 9_565 ?
Se1 Cs1 Se1 142.986(7) 14_556 9_565 ?
Se1 Cs1 Se1 142.986(7) 14_456 9_565 ?
Se1 Cs1 Se1 76.251(11) 5 9_565 ?
Se1 Cs1 Se1 76.251(11) 5_455 9_565 ?
Se2 Cs1 Se1 66.659(9) 5_455 2_565 ?
Se2 Cs1 Se1 66.659(9) 5 2_565 ?
Se1 Cs1 Se1 76.251(11) 14_556 2_565 ?
Se1 Cs1 Se1 76.251(11) 14_456 2_565 ?
Se1 Cs1 Se1 142.986(7) 5 2_565 ?
Se1 Cs1 Se1 142.986(7) 5_455 2_565 ?
Se1 Cs1 Se1 120.692(19) 9_565 2_565 ?
Se2 Cs1 Cd1 175.352(12) 5_455 5 ?
Se2 Cs1 Cd1 111.057(10) 5 5 ?
Se1 Cs1 Cd1 38.514(8) 14_556 5 ?
Se1 Cs1 Cd1 79.789(12) 14_456 5 ?
Se1 Cs1 Cd1 38.514(8) 5 5 ?
Se1 Cs1 Cd1 79.789(12) 5_455 5 ?
Se1 Cs1 Cd1 114.765(8) 9_565 5 ?
Se1 Cs1 Cd1 114.765(8) 2_565 5 ?
Se2 Cs1 Cd1 111.057(10) 5_455 5_455 ?
Se2 Cs1 Cd1 175.352(12) 5 5_455 ?
Se1 Cs1 Cd1 79.789(12) 14_556 5_455 ?
Se1 Cs1 Cd1 38.514(8) 14_456 5_455 ?
Se1 Cs1 Cd1 79.789(12) 5 5_455 ?
Se1 Cs1 Cd1 38.514(8) 5_455 5_455 ?
Se1 Cs1 Cd1 114.765(8) 9_565 5_455 ?
Se1 Cs1 Cd1 114.765(8) 2_565 5_455 ?
Cd1 Cs1 Cd1 64.296(13) 5 5_455 ?
Se2 Cs1 Cs1 53.205(9) 5_455 1_455 ?
Se2 Cs1 Cs1 126.795(9) 5 1_455 ?
Se1 Cs1 Cs1 124.657(6) 14_556 1_455 ?
Se1 Cs1 Cs1 55.343(6) 14_456 1_455 ?
Se1 Cs1 Cs1 124.657(6) 5 1_455 ?
Se1 Cs1 Cs1 55.343(6) 5_455 1_455 ?
Se1 Cs1 Cs1 90.0 9_565 1_455 ?
Se1 Cs1 Cs1 90.0 2_565 1_455 ?
Cd1 Cs1 Cs1 122.148(6) 5 1_455 ?
Cd1 Cs1 Cs1 57.852(6) 5_455 1_455 ?
Se2 Cs1 Cs1 126.795(9) 5_455 1_655 ?
Se2 Cs1 Cs1 53.205(9) 5 1_655 ?
Se1 Cs1 Cs1 55.343(6) 14_556 1_655 ?
Se1 Cs1 Cs1 124.657(6) 14_456 1_655 ?
Se1 Cs1 Cs1 55.343(6) 5 1_655 ?
Se1 Cs1 Cs1 124.657(6) 5_455 1_655 ?
Se1 Cs1 Cs1 90.0 9_565 1_655 ?
Se1 Cs1 Cs1 90.0 2_565 1_655 ?
Cd1 Cs1 Cs1 57.852(6) 5 1_655 ?
Cd1 Cs1 Cs1 122.148(6) 5_455 1_655 ?
Cs1 Cs1 Cs1 180.00(2) 1_455 1_655 ?
Se1 Cd1 Se1 120.88(3) . 10_556 ?
Se1 Cd1 Se2 107.094(8) . 5 ?
Se1 Cd1 Se2 107.094(8) 10_556 5 ?
Se1 Cd1 Se2 107.094(8) . 5_455 ?
Se1 Cd1 Se2 107.094(8) 10_556 5_455 ?
Se2 Cd1 Se2 106.86(3) 5 5_455 ?
Se1 Cd1 Sm1 140.101(9) . 6 ?
Se1 Cd1 Sm1 53.811(8) 10_556 6 ?
Se2 Cd1 Sm1 53.994(5) 5 6 ?
Se2 Cd1 Sm1 111.989(12) 5_455 6 ?
Se1 Cd1 Sm1 53.811(8) . 5_455 ?
Se1 Cd1 Sm1 140.101(9) 10_556 5_455 ?
Se2 Cd1 Sm1 111.989(12) 5 5_455 ?
Se2 Cd1 Sm1 53.994(5) 5_455 5_455 ?
Sm1 Cd1 Sm1 159.364(16) 6 5_455 ?
Se1 Cd1 Sm1 140.101(9) . 6_455 ?
Se1 Cd1 Sm1 53.811(8) 10_556 6_455 ?
Se2 Cd1 Sm1 111.989(12) 5 6_455 ?
Se2 Cd1 Sm1 53.994(5) 5_455 6_455 ?
Sm1 Cd1 Sm1 73.611(7) 6 6_455 ?
Sm1 Cd1 Sm1 102.591(8) 5_455 6_455 ?
Se1 Cd1 Sm1 53.811(8) . 5 ?
Se1 Cd1 Sm1 140.101(9) 10_556 5 ?
Se2 Cd1 Sm1 53.994(5) 5 5 ?
Se2 Cd1 Sm1 111.989(12) 5_455 5 ?
Sm1 Cd1 Sm1 102.591(8) 6 5 ?
Sm1 Cd1 Sm1 73.611(7) 5_455 5 ?
Sm1 Cd1 Sm1 159.364(16) 6_455 5 ?
Se1 Cd1 Cs1 65.312(12) . 5_445 ?
Se1 Cd1 Cs1 65.312(12) 10_556 5_445 ?
Se2 Cd1 Cs1 158.719(16) 5 5_445 ?
Se2 Cd1 Cs1 94.424(15) 5_455 5_445 ?
Sm1 Cd1 Cs1 118.063(9) 6 5_445 ?
Sm1 Cd1 Cs1 80.379(6) 5_455 5_445 ?
Sm1 Cd1 Cs1 80.379(6) 6_455 5_445 ?
Sm1 Cd1 Cs1 118.063(9) 5 5_445 ?
Se1 Cd1 Cs1 65.312(12) . 5_545 ?
Se1 Cd1 Cs1 65.312(12) 10_556 5_545 ?
Se2 Cd1 Cs1 94.424(15) 5 5_545 ?
Se2 Cd1 Cs1 158.719(16) 5_455 5_545 ?
Sm1 Cd1 Cs1 80.379(6) 6 5_545 ?
Sm1 Cd1 Cs1 118.063(9) 5_455 5_545 ?
Sm1 Cd1 Cs1 118.063(9) 6_455 5_545 ?
Sm1 Cd1 Cs1 80.379(6) 5 5_545 ?
Cs1 Cd1 Cs1 64.296(13) 5_445 5_545 ?
Se1 Cd1 Cs1 119.559(13) . . ?
Se1 Cd1 Cs1 119.559(13) 10_556 . ?
Se2 Cd1 Cs1 53.428(14) 5 . ?
Se2 Cd1 Cs1 53.428(14) 5_455 . ?
Sm1 Cd1 Cs1 79.682(8) 6 . ?
Sm1 Cd1 Cs1 79.682(8) 5_455 . ?
Sm1 Cd1 Cs1 79.682(8) 6_455 . ?
Sm1 Cd1 Cs1 79.682(8) 5 . ?
Cs1 Cd1 Cs1 147.852(6) 5_445 . ?
Cs1 Cd1 Cs1 147.852(6) 5_545 . ?
Cd1 Se1 Sm1 80.740(12) . 5 ?
Cd1 Se1 Sm1 80.740(12) . 5_455 ?
Sm1 Se1 Sm1 94.216(15) 5 5_455 ?
Cd1 Se1 Cs1 76.174(14) . 5_545 ?
Sm1 Se1 Cs1 93.752(8) 5 5_545 ?
Sm1 Se1 Cs1 153.987(14) 5_455 5_545 ?
Cd1 Se1 Cs1 76.174(14) . 5_445 ?
Sm1 Se1 Cs1 153.987(14) 5 5_445 ?
Sm1 Se1 Cs1 93.752(8) 5_455 5_445 ?
Cs1 Se1 Cs1 69.315(11) 5_545 5_445 ?
Cd1 Se1 Cs1 179.91(2) . 9_565 ?
Sm1 Se1 Cs1 99.323(11) 5 9_565 ?
Sm1 Se1 Cs1 99.323(11) 5_455 9_565 ?
Cs1 Se1 Cs1 103.749(11) 5_545 9_565 ?
Cs1 Se1 Cs1 103.749(11) 5_445 9_565 ?
Cd1 Se2 Cd1 106.86(3) 5_445 5_545 ?
Cd1 Se2 Sm1 78.941(10) 5_445 . ?
Cd1 Se2 Sm1 78.941(10) 5_545 . ?
Cd1 Se2 Sm1 78.941(10) 5_445 2 ?
Cd1 Se2 Sm1 78.941(10) 5_545 2 ?
Sm1 Se2 Sm1 142.44(2) . 2 ?
Cd1 Se2 Cs1 163.37(2) 5_445 5_545 ?
Cd1 Se2 Cs1 89.776(13) 5_545 5_545 ?
Sm1 Se2 Cs1 104.939(8) . 5_545 ?
Sm1 Se2 Cs1 104.939(8) 2 5_545 ?
Cd1 Se2 Cs1 89.776(13) 5_445 5_445 ?
Cd1 Se2 Cs1 163.37(2) 5_545 5_445 ?
Sm1 Se2 Cs1 104.939(8) . 5_445 ?
Sm1 Se2 Cs1 104.939(8) 2 5_445 ?
Cs1 Se2 Cs1 73.591(18) 5_545 5_445 ?

loop_
_geom_bond_atom_site_label_1
_geom_bond_atom_site_label_2
_geom_bond_distance
_geom_bond_site_symmetry_2
_geom_bond_publ_flag
Sm1 Se1 2.9343(4) 13 ?
Sm1 Se1 2.9343(4) 5_445 ?
Sm1 Se1 2.9343(4) 13_455 ?
Sm1 Se1 2.9343(4) 5_545 ?
Sm1 Se2 2.9577(3) 9 ?
Sm1 Se2 2.9577(3) . ?
Sm1 Cd1 3.5883(2) 5_545 ?
Sm1 Cd1 3.5883(2) 13_455 ?
Sm1 Cd1 3.5883(2) 13 ?
Sm1 Cd1 3.5883(2) 5_445 ?
Sm1 Cs1 4.9348(5) 9_565 ?
Sm1 Cs1 4.9348(5) 1_545 ?
Cs1 Se2 3.5891(7) 5_455 ?
Cs1 Se2 3.5891(7) 5 ?
Cs1 Se1 3.7803(5) 14_556 ?
Cs1 Se1 3.7803(5) 14_456 ?
Cs1 Se1 3.7803(5) 5 ?
Cs1 Se1 3.7803(5) 5_455 ?
Cs1 Se1 3.8512(6) 9_565 ?
Cs1 Se1 3.8512(6) 2_565 ?
Cs1 Cd1 4.0401(7) 5 ?
Cs1 Cd1 4.0401(7) 5_455 ?
Cs1 Cs1 4.2995(4) 1_455 ?
Cs1 Cs1 4.2995(4) 1_655 ?
Cd1 Se1 2.5909(5) . ?
Cd1 Se1 2.5909(5) 10_556 ?
Cd1 Se2 2.6768(5) 5 ?
Cd1 Se2 2.6768(5) 5_455 ?
Cd1 Sm1 3.5883(2) 6 ?
Cd1 Sm1 3.5883(2) 5_455 ?
Cd1 Sm1 3.5883(2) 6_455 ?
Cd1 Sm1 3.5883(2) 5 ?
Cd1 Cs1 4.0401(7) 5_445 ?
Cd1 Cs1 4.0401(7) 5_545 ?
Se1 Sm1 2.9343(4) 5 ?
Se1 Sm1 2.9343(4) 5_455 ?
Se1 Cs1 3.7803(5) 5_545 ?
Se1 Cs1 3.7803(5) 5_445 ?
Se1 Cs1 3.8512(6) 9_565 ?
Se2 Cd1 2.6768(5) 5_445 ?
Se2 Cd1 2.6768(5) 5_545 ?
Se2 Sm1 2.9577(3) 2 ?
Se2 Cs1 3.5891(7) 5_545 ?
Se2 Cs1 3.5891(7) 5_445 ?
